data_2008106
loop_
_publ_author_name
'Boese, Roland'
'Roth, Wolfgang R.'
'Bl\"aser, Dieter'
'Latz, R\"udiger'
'B\"aumen, Anja'

_publ_section_title
;
 6,7-Dimethyltricyclo[3.2.2.0]non-6-ene at 120 K, a [3.2.2]propellane
 derivative
;
_journal_issue 1
_journal_name_full 'Acta Crystallographica Section C'
_journal_page_first IUC9800075
_journal_paper_doi 10.1107/S0108270199099941
_journal_volume 55
_journal_year 1999
_chemical_formula_iupac 'C11 H16'
_chemical_formula_moiety 'C11 H16'
_chemical_formula_sum 'C11 H16'
_chemical_formula_weight 148.24
_chemical_name_systematic
;
 6,7-Dimethyltricyclo[3.2.2.0]non-6-ene
;
_space_group_IT_number 14
_symmetry_cell_setting monoclinic
_symmetry_space_group_name_Hall '-P 2yn'
_symmetry_space_group_name_H-M 'P 1 21/n 1'
_cell_angle_alpha 90.00
_cell_angle_beta 112.821(16)
_cell_angle_gamma 90.00
_cell_formula_units_Z 4
_cell_length_a 11.329(3)
_cell_length_b 6.6648(16)
_cell_length_c 12.995(3)
_cell_measurement_reflns_used 50
_cell_measurement_temperature 120(2)
_cell_measurement_theta_max 25
_cell_measurement_theta_min 20
_cell_volume 904.4(4)
_computing_cell_refinement P3-VMS
_computing_data_collection 'P3-VMS (Siemens 1991)'
_computing_data_reduction 'XDISK (PC Version 4.20.2; Siemens, 1991)'
_computing_molecular_graphics SHELXL97
_computing_publication_material SHELXL97
_computing_structure_refinement 'SHELXL97 (Sheldrick, 1997)'
_computing_structure_solution 'SHELXTL-Plus (Sheldrick, 1990)'
_diffrn_ambient_temperature 120(2)
_diffrn_measurement_device_type 'Nicolet R3m/V four-circle'
_diffrn_measurement_method Wyckoff
_diffrn_radiation_monochromator graphite
_diffrn_radiation_source 'fine-focus sealed tube'
_diffrn_radiation_type MoK\a
_diffrn_radiation_wavelength 0.71073
_diffrn_reflns_av_R_equivalents 0.028
_diffrn_reflns_av_sigmaI/netI 0.0261
_diffrn_reflns_limit_h_max 19
_diffrn_reflns_limit_h_min -22
_diffrn_reflns_limit_k_max 13
_diffrn_reflns_limit_k_min -1
_diffrn_reflns_limit_l_max 25
_diffrn_reflns_limit_l_min -1
_diffrn_reflns_number 6804
_diffrn_reflns_theta_max 45
_diffrn_reflns_theta_min 2.03
_diffrn_standards_decay_% <3
_diffrn_standards_interval_count 100
_diffrn_standards_number 2
_exptl_absorpt_coefficient_mu 0.060
_exptl_absorpt_correction_type none
_exptl_crystal_colour colourless
_exptl_crystal_density_diffrn 1.089
_exptl_crystal_density_method 'not measured'
_exptl_crystal_description cylinder
_exptl_crystal_F_000 328
_exptl_crystal_size_max 5.0
_exptl_crystal_size_rad 0.15
_refine_diff_density_max 0.463
_refine_diff_density_min -0.277
_refine_ls_extinction_coef 0.010(5)
_refine_ls_extinction_method SHELXL97
_refine_ls_goodness_of_fit_ref 1.056
_refine_ls_hydrogen_treatment refall
_refine_ls_matrix_type full
_refine_ls_number_parameters 166
_refine_ls_number_reflns 5171
_refine_ls_number_restraints 0
_refine_ls_restrained_S_all 1.056
_refine_ls_R_factor_all 0.0546
_refine_ls_R_factor_gt 0.0467
_refine_ls_shift/su_max 0.001
_refine_ls_shift/su_mean 0.000
_refine_ls_structure_factor_coef Fsqd
_refine_ls_weighting_details 'w = 1/[\s^2^(Fo^2^)+(0.0875P)^2^ + 0.0436P] where P = (Fo^2^+2Fc^2^)/3'
_refine_ls_weighting_scheme calc
_refine_ls_wR_factor_ref 0.1347
_reflns_number_gt 4530
_reflns_number_total 5171
_reflns_threshold_expression I>2\s(I)
_cod_data_source_file qa0072.cif
_cod_data_source_block qa0072
_cod_original_sg_symbol_H-M 'P 21/n'
_cod_database_code 2008106

loop_
_symmetry_equiv_pos_as_xyz
'x, y, z'
'-x+1/2, y+1/2, -z+1/2'
'-x, -y, -z'
'x-1/2, -y-1/2, z-1/2'

loop_
_atom_site_label
_atom_site_fract_x
_atom_site_fract_y
_atom_site_fract_z
_atom_site_U_iso_or_equiv
_atom_site_adp_type
_atom_site_calc_flag
_atom_site_refinement_flags
_atom_site_occupancy
_atom_site_disorder_assembly
_atom_site_disorder_group
_atom_site_type_symbol
C1 1.04606(5) 0.07483(8) 0.28474(4) 0.01690(8) Uani d . 1 . . C
C2 0.97827(5) 0.07802(8) 0.15454(4) 0.01666(8) Uani d . 1 . . C
C3 0.87524(5) -0.04898(7) 0.17006(4) 0.01632(8) Uani d . 1 . . C
C4 0.93385(5) -0.05228(7) 0.28260(4) 0.01608(8) Uani d . 1 . . C
C5 1.09198(6) -0.04411(10) 0.14581(5) 0.02376(11) Uani d . 1 . . C
H5A 1.1397(12) 0.0349(17) 0.1081(10) 0.036(3) Uiso d . 1 . . H
H5B 1.0693(11) -0.1775(16) 0.1101(9) 0.033(3) Uiso d . 1 . . H
C6 1.15994(6) -0.04621(10) 0.27539(5) 0.02417(11) Uani d . 1 . . C
H6A 1.1766(13) -0.1838(18) 0.3116(11) 0.043(3) Uiso d . 1 . . H
H6B 1.2431(11) 0.0321(18) 0.3047(10) 0.034(3) Uiso d . 1 . . H
C7 1.06082(6) 0.29262(9) 0.32400(5) 0.02169(10) Uani d . 1 . . C
H7A 1.1463(11) 0.3394(16) 0.3359(9) 0.030(3) Uiso d . 1 . . H
H7B 1.0504(12) 0.3153(16) 0.3956(9) 0.033(3) Uiso d . 1 . . H
C8 0.95865(6) 0.40562(9) 0.22591(5) 0.02354(11) Uani d . 1 . . C
H8A 0.9745(11) 0.5530(17) 0.2258(10) 0.033(3) Uiso d . 1 . . H
H8B 0.8730(11) 0.3939(17) 0.2288(9) 0.030(3) Uiso d . 1 . . H
C9 0.95360(6) 0.29717(8) 0.11895(5) 0.02136(10) Uani d . 1 . . C
H9A 0.8690(12) 0.3244(16) 0.0538(9) 0.031(3) Uiso d . 1 . . H
H9B 1.0221(11) 0.3487(17) 0.0955(9) 0.029(2) Uiso d . 1 . . H
C10 0.76098(6) -0.15198(9) 0.08744(5) 0.02301(11) Uani d . 1 . . C
H10A 0.7014(12) -0.0601(18) 0.0378(11) 0.039(3) Uiso d . 1 . . H
H10B 0.7854(13) -0.243(2) 0.0409(10) 0.045(3) Uiso d . 1 . . H
H10C 0.7157(11) -0.2280(17) 0.1252(9) 0.031(3) Uiso d . 1 . . H
C11 0.91069(6) -0.16230(9) 0.37300(5) 0.02096(10) Uani d . 1 . . C
H11A 0.8972(11) -0.0721(18) 0.4284(10) 0.034(3) Uiso d . 1 . . H
H11B 0.9889(12) -0.240(2) 0.4201(10) 0.039(3) Uiso d . 1 . . H
H11C 0.8386(11) -0.2588(18) 0.3420(10) 0.034(3) Uiso d . 1 . . H

loop_
_atom_site_aniso_label
_atom_site_aniso_U_11
_atom_site_aniso_U_22
_atom_site_aniso_U_33
_atom_site_aniso_U_12
_atom_site_aniso_U_13
_atom_site_aniso_U_23
C1 0.01626(17) 0.01765(19) 0.01545(17) -0.00110(14) 0.00467(14) -0.00091(14)
C2 0.01827(18) 0.01615(17) 0.01530(17) 0.00002(14) 0.00624(14) -0.00056(14)
C3 0.01692(17) 0.01458(16) 0.01549(17) -0.00018(13) 0.00412(14) -0.00072(13)
C4 0.01710(17) 0.01493(17) 0.01513(17) -0.00032(14) 0.00507(14) -0.00001(13)
C5 0.0235(2) 0.0273(2) 0.0228(2) 0.00467(19) 0.01159(18) -0.00115(19)
C6 0.0181(2) 0.0290(3) 0.0237(2) 0.00433(19) 0.00620(17) 0.0008(2)
C7 0.0245(2) 0.0199(2) 0.0201(2) -0.00651(17) 0.00801(17) -0.00499(17)
C8 0.0311(3) 0.01562(19) 0.0246(2) -0.00079(18) 0.0116(2) -0.00175(17)
C9 0.0277(2) 0.0171(2) 0.0198(2) -0.00074(17) 0.00968(18) 0.00205(16)
C10 0.0216(2) 0.0228(2) 0.0193(2) -0.00410(18) 0.00213(17) -0.00279(18)
C11 0.0237(2) 0.0208(2) 0.0183(2) -0.00058(17) 0.00820(17) 0.00296(17)

loop_
_atom_type_symbol
_atom_type_description
_atom_type_scat_dispersion_real
_atom_type_scat_dispersion_imag
_atom_type_scat_source
C C 0.0033 0.0016 'International Tables Vol C Tables 4.2.6.8 and 6.1.1.4'
H H 0.0000 0.0000 'International Tables Vol C Tables 4.2.6.8 and 6.1.1.4'

loop_
_geom_angle_atom_site_label_1
_geom_angle_atom_site_label_2
_geom_angle_atom_site_label_3
_geom_angle
C4 C1 C7 121.26(5)
C4 C1 C2 86.07(4)
C7 C1 C2 107.03(4)
C4 C1 C6 114.85(5)
C7 C1 C6 121.95(5)
C2 C1 C6 89.81(4)
C3 C2 C9 120.98(5)
C3 C2 C1 85.93(4)
C9 C2 C1 107.25(4)
C3 C2 C5 114.64(5)
C9 C2 C5 122.38(5)
C1 C2 C5 89.93(4)
C4 C3 C10 134.17(5)
C4 C3 C2 94.16(4)
C10 C3 C2 131.24(5)
C3 C4 C11 134.21(5)
C3 C4 C1 93.85(4)
C11 C4 C1 131.40(5)
C6 C5 C2 90.11(4)
C6 C5 H5A 113.4(7)
C2 C5 H5A 112.1(7)
C6 C5 H5B 115.4(6)
C2 C5 H5B 115.5(7)
H5A C5 H5B 109.4(9)
C5 C6 C1 90.15(4)
C5 C6 H6A 115.8(7)
C1 C6 H6A 116.1(8)
C5 C6 H6B 113.6(7)
C1 C6 H6B 112.3(7)
H6A C6 H6B 108.2(10)
C1 C7 C8 103.76(5)
C1 C7 H7A 109.4(6)
C8 C7 H7A 110.9(7)
C1 C7 H7B 114.8(6)
C8 C7 H7B 112.0(7)
H7A C7 H7B 106.0(9)
C7 C8 C9 105.56(5)
C7 C8 H8A 113.8(7)
C9 C8 H8A 113.7(7)
C7 C8 H8B 111.2(7)
C9 C8 H8B 107.6(7)
H8A C8 H8B 104.9(10)
C2 C9 C8 103.67(5)
C2 C9 H9A 115.2(6)
C8 C9 H9A 111.0(6)
C2 C9 H9B 110.5(6)
C8 C9 H9B 110.6(6)
H9A C9 H9B 106.1(9)
C3 C10 H10A 112.4(7)
C3 C10 H10B 111.1(8)
H10A C10 H10B 106.1(11)
C3 C10 H10C 110.8(6)
H10A C10 H10C 107.5(10)
H10B C10 H10C 108.8(10)
C4 C11 H11A 113.3(7)
C4 C11 H11B 110.5(7)
H11A C11 H11B 102.5(10)
C4 C11 H11C 111.5(7)
H11A C11 H11C 110.6(9)
H11B C11 H11C 107.9(10)

loop_
_geom_bond_atom_site_label_1
_geom_bond_atom_site_label_2
_geom_bond_site_symmetry_2
_geom_bond_distance
_geom_bond_publ_flag
C1 C4 . 1.5189(8) ?
C1 C7 . 1.5262(8) ?
C1 C2 . 1.5637(8) ?
C1 C6 . 1.5658(8) ?
C2 C3 . 1.5172(8) ?
C2 C9 . 1.5248(8) ?
C2 C5 . 1.5647(8) ?
C3 C4 . 1.3517(8) ?
C3 C10 . 1.4905(8) ?
C4 C11 . 1.4919(8) ?
C5 C6 . 1.5566(10) ?
C5 H5A . 1.008(12) ?
C5 H5B . 0.990(11) ?
C6 H6A . 1.015(12) ?
C6 H6B . 1.013(12) ?
C7 C8 . 1.5451(10) ?
C7 H7A . 0.971(11) ?
C7 H7B . 0.994(11) ?
C8 C9 . 1.5479(9) ?
C8 H8A . 0.999(12) ?
C8 H8B . 0.989(12) ?
C9 H9A . 1.019(12) ?
C9 H9B . 0.998(11) ?
C10 H10A . 0.953(12) ?
C10 H10B . 0.970(13) ?
C10 H10C . 0.978(11) ?
C11 H11A . 0.994(12) ?
C11 H11B . 1.002(13) ?
C11 H11C . 0.994(12) ?

loop_
_geom_torsion_atom_site_label_1
_geom_torsion_atom_site_label_2
_geom_torsion_atom_site_label_3
_geom_torsion_atom_site_label_4
_geom_torsion
C4 C1 C2 C3 0.11(3)
C7 C1 C2 C3 -121.42(4)
C6 C1 C2 C3 115.04(4)
C4 C1 C2 C9 121.33(5)
C7 C1 C2 C9 -0.21(6)
C6 C1 C2 C9 -123.75(5)
C4 C1 C2 C5 -114.60(4)
C7 C1 C2 C5 123.87(5)
C6 C1 C2 C5 0.33(4)
C9 C2 C3 C4 -107.83(5)
C1 C2 C3 C4 -0.13(4)
C5 C2 C3 C4 87.92(5)
C9 C2 C3 C10 79.05(7)
C1 C2 C3 C10 -173.25(6)
C5 C2 C3 C10 -85.20(7)
C10 C3 C4 C11 0.93(10)
C2 C3 C4 C11 -171.86(6)
C10 C3 C4 C1 172.92(6)
C2 C3 C4 C1 0.13(4)
C7 C1 C4 C3 107.44(5)
C2 C1 C4 C3 -0.13(4)
C6 C1 C4 C3 -88.10(5)
C7 C1 C4 C11 -80.21(7)
C2 C1 C4 C11 172.22(6)
C6 C1 C4 C11 84.25(7)
C3 C2 C5 C6 -85.81(5)
C9 C2 C5 C6 110.18(6)
C1 C2 C5 C6 -0.33(4)
C2 C5 C6 C1 0.33(4)
C4 C1 C6 C5 85.25(5)
C7 C1 C6 C5 -110.40(6)
C2 C1 C6 C5 -0.33(4)
C4 C1 C7 C8 -74.59(6)
C2 C1 C7 C8 21.27(6)
C6 C1 C7 C8 122.05(6)
C1 C7 C8 C9 -34.70(6)
C3 C2 C9 C8 74.83(6)
C1 C2 C9 C8 -20.89(6)
C5 C2 C9 C8 -122.15(6)
C7 C8 C9 C2 34.54(6)

loop_
_cod_related_entry_id
_cod_related_entry_database
_cod_related_entry_code
1 ChemSpider 21136627
